data_4325299
loop_
_publ_author_name
'Josefina D\'iez'
'Jos\'e Gimeno'
'Isabel Merino'
'Eduardo Rubio'
'Francisco J. Su\'arez'

_publ_contact_author
;
      Josefina D\'iez
      Departamento de Qu\'imica Org\'anica e Inorg\'anica
      Facultad de Qu\'imica
      Universidad de Oviedo
      Avda. Juli\'an Claver\'ia, 8
      33006 Oviedo
      Spain
;
_publ_contact_author_email jdv@uniovi.es
_publ_contact_author_fax '0034 98 5103446'
_publ_contact_author_phone '0034 98 5102960'
_publ_section_title
;
 Synthesis and Structure of Ruthenium(IV) Complexes Featuring
 N-Heterocyclic Ligands with an N-H Group as the Hydrogen-Bond Donor:
 Hydrogen Interactions in Solution and in the Solid State
;
_journal_name_full 'Inorganic Chemistry'
_journal_page_first 4868
_journal_page_last 4881
_journal_paper_doi 10.1021/ic200547k
_journal_volume 50
_journal_year 2011
_chemical_compound_source synthesis
_chemical_formula_moiety 'C19 H23 Cl N2 O Ru'
_chemical_formula_sum 'C19 H23 Cl N2 O Ru'
_chemical_formula_weight 431.91
_chemical_name_systematic
;
 ?
;
_space_group_IT_number 61
_symmetry_cell_setting orthorhombic
_symmetry_Int_Tables_number 61
_symmetry_space_group_name_Hall '-P 2ac 2ab'
_symmetry_space_group_name_H-M 'P b c a'
_atom_sites_solution_hydrogens geom
_atom_sites_solution_primary direct
_atom_sites_solution_secondary difmap
_audit_creation_method SHELXL-97
_cell_angle_alpha 90.00
_cell_angle_beta 90.00
_cell_angle_gamma 90.00
_cell_formula_units_Z 8
_cell_length_a 8.8541(1)
_cell_length_b 13.8896(1)
_cell_length_c 29.3729(2)
_cell_measurement_reflns_used 20212
_cell_measurement_temperature 293(2)
_cell_measurement_theta_max 73.7475
_cell_measurement_theta_min 3.0031
_cell_volume 3612.28(5)
_computing_cell_refinement
;
CrysAlis RED, Oxford Diffraction Ltd.,
Version 1.171.32.37 (release 24-10-2008 CrysAlis171 .NET)
(compiled Oct 24 2008,09:44:38)
;
_computing_data_collection
;
CrysAlis CCD, Oxford Diffraction Ltd.,
Version 1.171.32.37 (release 24-10-2008 CrysAlis171 .NET)
(compiled Oct 24 2008,09:44:38)
;
_computing_data_reduction
;
CrysAlis RED, Oxford Diffraction Ltd.,
Version 1.171.32.37 (release 24-10-2008 CrysAlis171 .NET)
(compiled Oct 24 2008,09:44:38)
;
_computing_molecular_graphics 'Ortep-3 for Windows (Farrugia, 1997)'
_computing_structure_refinement 'SHELXL-97 (Sheldrick, 2008)'
_computing_structure_solution 'DIRDIF-99 (Beurskens, 1999)'
_diffrn_ambient_temperature 293(2)
_diffrn_detector_area_resol_mean 8.2640
_diffrn_measured_fraction_theta_full 0.993
_diffrn_measured_fraction_theta_max 0.994
_diffrn_measurement_device
; 
165 mm Onyx CCD detector in \k-geometry diffractometer
;
_diffrn_measurement_device_type 'Xcalibur, Onyx, Nova'
_diffrn_measurement_method '\f and \w scans'
_diffrn_radiation_monochromator graphite
_diffrn_radiation_source 'Nova (Cu) X-ray Source'
_diffrn_radiation_type CuK\a
_diffrn_radiation_wavelength 1.54184
_diffrn_reflns_av_R_equivalents 0.0255
_diffrn_reflns_av_sigmaI/netI 0.0133
_diffrn_reflns_limit_h_max 11
_diffrn_reflns_limit_h_min -9
_diffrn_reflns_limit_k_max 17
_diffrn_reflns_limit_k_min -17
_diffrn_reflns_limit_l_max 35
_diffrn_reflns_limit_l_min -36
_diffrn_reflns_number 30959
_diffrn_reflns_theta_full 73.98
_diffrn_reflns_theta_max 73.98
_diffrn_reflns_theta_min 3.01
_exptl_absorpt_coefficient_mu 8.441
_exptl_absorpt_correction_T_max 1.00000
_exptl_absorpt_correction_T_min 0.56536
_exptl_absorpt_correction_type multi-scan
_exptl_absorpt_process_details
;
CrysAlis RED, Oxford Diffraction Ltd.,
Version 1.171.32.37 (release 24-10-2008 CrysAlis171 .NET)
(compiled Oct 24 2008,09:44:38)
empirical absorption correction using spherical harmonics,
 implemented in SCALE3 ABSPACK scaling algorithm.
;
_exptl_crystal_colour yellow
_exptl_crystal_density_diffrn 1.588
_exptl_crystal_description prism
_exptl_crystal_F_000 1760
_exptl_crystal_size_max 0.14
_exptl_crystal_size_mid 0.11
_exptl_crystal_size_min 0.07
_refine_diff_density_max 0.423
_refine_diff_density_min -0.508
_refine_diff_density_rms 0.054
_refine_ls_extinction_method none
_refine_ls_goodness_of_fit_ref 1.057
_refine_ls_hydrogen_treatment mixed
_refine_ls_matrix_type full
_refine_ls_number_parameters 309
_refine_ls_number_reflns 3637
_refine_ls_number_restraints 0
_refine_ls_restrained_S_all 1.057
_refine_ls_R_factor_all 0.0255
_refine_ls_R_factor_gt 0.0235
_refine_ls_shift/su_max 0.001
_refine_ls_shift/su_mean 0.000
_refine_ls_structure_factor_coef Fsqd
_refine_ls_weighting_details 'calc w=1/[\s^2^(Fo^2^)+(0.0355P)^2^+1.3312P] where P=(Fo^2^+2Fc^2^)/3'
_refine_ls_weighting_scheme calc
_refine_ls_wR_factor_gt 0.0613
_refine_ls_wR_factor_ref 0.0629
_reflns_number_gt 3373
_reflns_number_total 3637
_reflns_threshold_expression >2\s(I)
_cod_data_source_file ic200547k_si_002_1.cif
_cod_data_source_block 5
_cod_database_code 4325299

loop_
_symmetry_equiv_pos_as_xyz
'x, y, z'
'-x+1/2, y+1/2, z'
'x, -y+1/2, z+1/2'
'-x+1/2, -y, z+1/2'
'-x, -y, -z'
'x-1/2, -y-1/2, -z'
'-x, y-1/2, -z-1/2'
'x-1/2, y, -z-1/2'

loop_
_atom_site_label
_atom_site_type_symbol
_atom_site_fract_x
_atom_site_fract_y
_atom_site_fract_z
_atom_site_U_iso_or_equiv
_atom_site_adp_type
_atom_site_occupancy
_atom_site_symmetry_multiplicity
_atom_site_calc_flag
C1 C 0.4648(3) 0.96779(16) 0.07018(8) 0.0508(5) Uani 1 1 d
C2 C 0.4240(3) 1.05448(16) 0.04908(7) 0.0484(4) Uani 1 1 d
C3 C 0.5264(3) 1.14035(18) 0.05119(8) 0.0565(5) Uani 1 1 d
C4 C 0.2772(3) 1.05903(17) 0.03124(7) 0.0527(5) Uani 1 1 d
C5 C 0.2011(3) 1.15066(19) 0.01516(9) 0.0629(6) Uani 1 1 d
C6 C 0.0537(3) 1.1553(2) 0.04093(10) 0.0669(7) Uani 1 1 d
C7 C 0.0938(3) 1.13666(16) 0.09016(8) 0.0528(5) Uani 1 1 d
C8 C 0.0179(2) 1.07104(17) 0.11874(8) 0.0538(5) Uani 1 1 d
C9 C 0.0880(3) 1.0486(2) 0.15975(8) 0.0556(5) Uani 1 1 d
C10 C -0.1219(3) 1.0164(2) 0.10493(12) 0.0722(8) Uani 1 1 d
C11 C 0.3571(4) 0.81301(19) 0.20653(9) 0.0686(7) Uani 1 1 d
C12 C 0.4556(4) 0.87982(19) 0.22122(8) 0.0651(7) Uani 1 1 d
C13 C 0.4484(2) 0.95691(16) 0.18956(7) 0.0484(5) Uani 1 1 d
C14 C 0.5350(2) 1.04608(17) 0.18826(6) 0.0483(4) Uani 1 1 d
C15 C 0.6698(3) 1.0508(2) 0.21358(8) 0.0625(6) Uani 1 1 d
C16 C 0.7601(3) 1.1308(3) 0.21391(10) 0.0727(9) Uani 1 1 d
C17 C 0.7166(3) 1.2102(3) 0.18909(10) 0.0688(7) Uani 1 1 d
C18 C 0.5849(3) 1.20939(19) 0.16419(8) 0.0569(5) Uani 1 1 d
C19 C 0.4905(2) 1.12776(15) 0.16272(6) 0.0441(4) Uani 1 1 d
Cl1 Cl 0.14030(7) 0.87636(4) 0.07669(2) 0.05944(14) Uani 1 1 d
N1 N 0.3466(2) 0.93414(12) 0.15793(6) 0.0468(4) Uani 1 1 d
N2 N 0.2909(3) 0.84608(14) 0.16855(7) 0.0579(5) Uani 1 1 d
O1 O 0.36562(16) 1.13500(10) 0.13829(5) 0.0450(3) Uani 1 1 d
Ru1 Ru 0.258862(16) 1.020426(10) 0.105601(5) 0.03840(7) Uani 1 1 d
H1A H 0.423(3) 0.907(2) 0.0595(10) 0.069(8) Uiso 1 1 d
H1B H 0.558(3) 0.9653(19) 0.0883(10) 0.055(7) Uiso 1 1 d
H1N H 0.220(5) 0.815(3) 0.1499(13) 0.099(12) Uiso 1 1 d
H3A H 0.575(4) 1.149(3) 0.0213(14) 0.102(12) Uiso 1 1 d
H3B H 0.468(4) 1.200(2) 0.0593(11) 0.080(9) Uiso 1 1 d
H3C H 0.617(4) 1.133(3) 0.0741(12) 0.093(11) Uiso 1 1 d
H4 H 0.239(3) 1.003(2) 0.0185(12) 0.061(8) Uiso 1 1 d
H5A H 0.261(3) 1.208(2) 0.0227(9) 0.045(6) Uiso 1 1 d
H5B H 0.189(4) 1.149(3) -0.0171(13) 0.090(10) Uiso 1 1 d
H6A H 0.001(4) 1.215(2) 0.0396(12) 0.083(9) Uiso 1 1 d
H6B H -0.009(4) 1.106(2) 0.0305(10) 0.070(8) Uiso 1 1 d
H7 H 0.149(4) 1.186(2) 0.1042(10) 0.070(9) Uiso 1 1 d
H9A H 0.147(3) 1.090(2) 0.1750(10) 0.063(8) Uiso 1 1 d
H9B H 0.052(3) 0.993(2) 0.1755(11) 0.065(8) Uiso 1 1 d
H10A H -0.117(4) 1.007(2) 0.0723(12) 0.069(8) Uiso 1 1 d
H10B H -0.132(5) 0.954(3) 0.1238(14) 0.108(13) Uiso 1 1 d
H10C H -0.211(5) 1.046(3) 0.1149(14) 0.101(12) Uiso 1 1 d
H11 H 0.331(4) 0.757(3) 0.2184(11) 0.079(9) Uiso 1 1 d
H12 H 0.517(3) 0.882(2) 0.2466(10) 0.069(9) Uiso 1 1 d
H15 H 0.696(4) 0.996(2) 0.2297(12) 0.069(8) Uiso 1 1 d
H16 H 0.852(4) 1.132(2) 0.2283(11) 0.083(9) Uiso 1 1 d
H17 H 0.764(4) 1.262(3) 0.1868(14) 0.086(13) Uiso 1 1 d
H18 H 0.559(3) 1.2602(19) 0.1473(9) 0.055(7) Uiso 1 1 d

loop_
_atom_site_aniso_label
_atom_site_aniso_U_11
_atom_site_aniso_U_22
_atom_site_aniso_U_33
_atom_site_aniso_U_23
_atom_site_aniso_U_13
_atom_site_aniso_U_12
C1 0.0529(12) 0.0488(11) 0.0506(11) -0.0021(9) 0.0095(9) 0.0077(9)
C2 0.0598(12) 0.0472(10) 0.0381(9) -0.0001(8) 0.0089(8) 0.0033(9)
C3 0.0637(13) 0.0532(12) 0.0526(12) 0.0030(10) 0.0066(10) -0.0037(11)
C4 0.0717(14) 0.0470(12) 0.0392(10) -0.0007(9) -0.0050(9) -0.0020(10)
C5 0.0807(16) 0.0556(13) 0.0524(13) 0.0105(10) -0.0176(12) 0.0003(13)
C6 0.0715(16) 0.0590(14) 0.0701(15) 0.0076(12) -0.0259(13) 0.0108(13)
C7 0.0512(11) 0.0448(11) 0.0622(12) -0.0038(9) -0.0139(10) 0.0108(9)
C8 0.0408(10) 0.0576(12) 0.0631(12) -0.0080(10) -0.0038(9) 0.0087(9)
C9 0.0461(11) 0.0630(14) 0.0576(12) -0.0051(11) 0.0046(10) 0.0060(10)
C10 0.0461(14) 0.081(2) 0.089(2) -0.0071(15) -0.0080(12) -0.0011(12)
C11 0.102(2) 0.0493(13) 0.0546(12) 0.0146(10) 0.0124(13) 0.0169(13)
C12 0.0901(18) 0.0628(15) 0.0423(11) 0.0078(10) -0.0001(11) 0.0293(14)
C13 0.0530(11) 0.0539(11) 0.0382(9) 0.0016(8) 0.0037(8) 0.0195(9)
C14 0.0455(10) 0.0627(12) 0.0367(9) -0.0061(8) 0.0004(8) 0.0130(9)
C15 0.0552(13) 0.0861(18) 0.0462(11) -0.0106(12) -0.0101(9) 0.0206(13)
C16 0.0497(13) 0.108(3) 0.0609(14) -0.0290(16) -0.0164(10) 0.0147(13)
C17 0.0544(13) 0.0834(19) 0.0685(16) -0.0268(14) -0.0055(12) -0.0092(14)
C18 0.0570(12) 0.0573(13) 0.0564(12) -0.0107(11) -0.0065(10) -0.0027(10)
C19 0.0423(9) 0.0513(11) 0.0389(9) -0.0087(8) -0.0022(7) 0.0046(8)
Cl1 0.0697(3) 0.0411(2) 0.0675(3) -0.0045(2) -0.0081(2) -0.0099(2)
N1 0.0515(9) 0.0433(9) 0.0457(8) 0.0077(7) 0.0022(7) 0.0063(7)
N2 0.0723(12) 0.0453(10) 0.0561(10) 0.0105(8) 0.0072(9) 0.0038(9)
O1 0.0455(7) 0.0395(7) 0.0501(7) -0.0036(5) -0.0109(6) 0.0023(5)
Ru1 0.04193(10) 0.03406(10) 0.03920(10) 0.00030(5) -0.00429(5) 0.00178(5)

loop_
_atom_type_symbol
_atom_type_description
_atom_type_scat_dispersion_real
_atom_type_scat_dispersion_imag
_atom_type_scat_source
C C 0.0181 0.0091 'International Tables Vol C Tables 4.2.6.8 and 6.1.1.4'
H H 0.0000 0.0000 'International Tables Vol C Tables 4.2.6.8 and 6.1.1.4'
Cl Cl 0.3639 0.7018 'International Tables Vol C Tables 4.2.6.8 and 6.1.1.4'
N N 0.0311 0.0180 'International Tables Vol C Tables 4.2.6.8 and 6.1.1.4'
O O 0.0492 0.0322 'International Tables Vol C Tables 4.2.6.8 and 6.1.1.4'
Ru Ru 0.0552 3.2960 'International Tables Vol C Tables 4.2.6.8 and 6.1.1.4'

loop_
_geom_angle_atom_site_label_1
_geom_angle_atom_site_label_2
_geom_angle_atom_site_label_3
_geom_angle
C2 C1 Ru1 73.33(12)
C2 C1 H1A 120.3(18)
Ru1 C1 H1A 97.3(18)
C2 C1 H1B 119.1(15)
Ru1 C1 H1B 116.7(16)
H1A C1 H1B 117(2)
C1 C2 C4 116.3(2)
C1 C2 C3 120.6(2)
C4 C2 C3 122.7(2)
C1 C2 Ru1 70.27(12)
C4 C2 Ru1 71.61(13)
C3 C2 Ru1 121.79(15)
C2 C3 H3A 109(2)
C2 C3 H3B 111(2)
H3A C3 H3B 110(3)
C2 C3 H3C 114(2)
H3A C3 H3C 104(3)
H3B C3 H3C 109(3)
C2 C4 C5 124.5(2)
C2 C4 Ru1 72.20(12)
C5 C4 Ru1 118.02(17)
C2 C4 H4 117.1(19)
C5 C4 H4 114(2)
Ru1 C4 H4 100(2)
C6 C5 C4 105.3(2)
C6 C5 H5A 108.6(15)
C4 C5 H5A 111.8(15)
C6 C5 H5B 114(2)
C4 C5 H5B 110(2)
H5A C5 H5B 108(3)
C5 C6 C7 105.6(2)
C5 C6 H6A 116(2)
C7 C6 H6A 108(2)
C5 C6 H6B 108.4(19)
C7 C6 H6B 109.0(19)
H6A C6 H6B 110(3)
C8 C7 C6 124.6(2)
C8 C7 Ru1 73.89(12)
C6 C7 Ru1 118.29(17)
C8 C7 H7 117.5(18)
C6 C7 H7 114.5(18)
Ru1 C7 H7 96(2)
C9 C8 C7 116.6(2)
C9 C8 C10 119.2(3)
C7 C8 C10 123.8(2)
C9 C8 Ru1 70.11(13)
C7 C8 Ru1 69.66(12)
C10 C8 Ru1 124.60(18)
C8 C9 Ru1 73.99(13)
C8 C9 H9A 123.1(19)
Ru1 C9 H9A 94.1(18)
C8 C9 H9B 116.9(18)
Ru1 C9 H9B 115.7(18)
H9A C9 H9B 118(3)
C8 C10 H10A 107(2)
C8 C10 H10B 110(3)
H10A C10 H10B 115(3)
C8 C10 H10C 113(3)
H10A C10 H10C 114(3)
H10B C10 H10C 97(4)
N2 C11 C12 108.3(2)
N2 C11 H11 121(2)
C12 C11 H11 131(2)
C11 C12 C13 106.3(2)
C11 C12 H12 132(2)
C13 C12 H12 122(2)
N1 C13 C12 108.0(2)
N1 C13 C14 122.64(18)
C12 C13 C14 129.4(2)
C15 C14 C19 118.6(2)
C15 C14 C13 118.2(2)
C19 C14 C13 123.23(19)
C16 C15 C14 122.4(3)
C16 C15 H15 121(2)
C14 C15 H15 116(2)
C15 C16 C17 118.9(2)
C15 C16 H16 123(2)
C17 C16 H16 118(2)
C18 C17 C16 120.8(3)
C18 C17 H17 113(3)
C16 C17 H17 126(3)
C17 C18 C19 121.7(3)
C17 C18 H18 120.6(19)
C19 C18 H18 117.6(18)
O1 C19 C18 116.84(19)
O1 C19 C14 125.55(19)
C18 C19 C14 117.58(19)
C13 N1 N2 107.45(18)
C13 N1 Ru1 128.74(15)
N2 N1 Ru1 123.31(15)
C11 N2 N1 110.0(2)
C11 N2 H1N 128(3)
N1 N2 H1N 122(3)
C19 O1 Ru1 124.82(12)
O1 Ru1 N1 86.03(6)
O1 Ru1 C1 95.43(8)
N1 Ru1 C1 81.44(8)
O1 Ru1 C7 80.67(7)
N1 Ru1 C7 143.83(8)
C1 Ru1 C7 133.02(9)
O1 Ru1 C9 81.08(8)
N1 Ru1 C9 80.17(8)
C1 Ru1 C9 161.46(9)
C7 Ru1 C9 64.67(9)
O1 Ru1 C4 103.41(7)
N1 Ru1 C4 144.96(8)
C1 Ru1 C4 64.27(9)
C7 Ru1 C4 71.17(9)
C9 Ru1 C4 134.26(9)
O1 Ru1 C2 83.41(7)
N1 Ru1 C2 114.68(7)
C1 Ru1 C2 36.40(8)
C7 Ru1 C2 97.09(9)
C9 Ru1 C2 157.70(10)
C4 Ru1 C2 36.19(9)
O1 Ru1 C8 96.37(7)
N1 Ru1 C8 113.51(8)
C1 Ru1 C8 161.53(9)
C7 Ru1 C8 36.45(9)
C9 Ru1 C8 35.90(9)
C4 Ru1 C8 99.09(9)
C2 Ru1 C8 131.67(9)
O1 Ru1 Cl1 172.64(4)
N1 Ru1 Cl1 86.86(5)
C1 Ru1 Cl1 85.38(7)
C7 Ru1 Cl1 104.13(6)
C9 Ru1 Cl1 95.83(7)
C4 Ru1 Cl1 83.55(6)
C2 Ru1 Cl1 101.32(6)
C8 Ru1 Cl1 84.74(6)

loop_
_geom_bond_atom_site_label_1
_geom_bond_atom_site_label_2
_geom_bond_distance
C1 C2 1.402(3)
C1 Ru1 2.223(2)
C1 H1A 0.97(3)
C1 H1B 0.99(3)
C2 C4 1.403(3)
C2 C3 1.499(3)
C2 Ru1 2.262(2)
C3 H3A 0.99(4)
C3 H3B 1.01(4)
C3 H3C 1.05(4)
C4 C5 1.516(3)
C4 Ru1 2.255(2)
C4 H4 0.92(3)
C5 C6 1.510(4)
C5 H5A 0.99(3)
C5 H5B 0.96(4)
C6 C7 1.511(3)
C6 H6A 0.95(4)
C6 H6B 0.93(3)
C7 C8 1.409(4)
C7 Ru1 2.224(2)
C7 H7 0.94(3)
C8 C9 1.390(3)
C8 C10 1.508(4)
C8 Ru1 2.279(2)
C9 Ru1 2.230(2)
C9 H9A 0.90(3)
C9 H9B 0.95(3)
C10 H10A 0.97(3)
C10 H10B 1.03(4)
C10 H10C 0.94(4)
C11 N2 1.341(3)
C11 C12 1.345(5)
C11 H11 0.89(3)
C12 C13 1.420(3)
C12 H12 0.92(3)
C13 N1 1.332(3)
C13 C14 1.457(3)
C14 C15 1.408(3)
C14 C19 1.416(3)
C15 C16 1.369(5)
C15 H15 0.93(3)
C16 C17 1.377(5)
C16 H16 0.92(4)
C17 C18 1.376(4)
C17 H17 0.84(4)
C18 C19 1.409(3)
C18 H18 0.89(3)
C19 O1 1.322(2)
Cl1 Ru1 2.4139(5)
N1 N2 1.355(3)
N1 Ru1 2.0982(16)
N2 H1N 0.94(4)
O1 Ru1 2.0852(13)

loop_
_geom_torsion_atom_site_label_1
_geom_torsion_atom_site_label_2
_geom_torsion_atom_site_label_3
_geom_torsion_atom_site_label_4
_geom_torsion
Ru1 C1 C2 C4 -56.58(17)
Ru1 C1 C2 C3 115.98(19)
C1 C2 C4 C5 168.1(2)
C3 C2 C4 C5 -4.3(3)
Ru1 C2 C4 C5 112.2(2)
C1 C2 C4 Ru1 55.89(16)
C3 C2 C4 Ru1 -116.51(19)
C2 C4 C5 C6 -125.9(2)
Ru1 C4 C5 C6 -39.0(3)
C4 C5 C6 C7 48.3(3)
C5 C6 C7 C8 -132.0(2)
C5 C6 C7 Ru1 -42.6(3)
C6 C7 C8 C9 167.3(2)
Ru1 C7 C8 C9 53.74(19)
C6 C7 C8 C10 -5.2(4)
Ru1 C7 C8 C10 -118.7(2)
C6 C7 C8 Ru1 113.6(2)
C7 C8 C9 Ru1 -53.52(19)
C10 C8 C9 Ru1 119.3(2)
N2 C11 C12 C13 -0.7(3)
C11 C12 C13 N1 0.6(3)
C11 C12 C13 C14 -177.7(2)
N1 C13 C14 C15 -160.1(2)
C12 C13 C14 C15 17.9(3)
N1 C13 C14 C19 19.7(3)
C12 C13 C14 C19 -162.4(2)
C19 C14 C15 C16 -0.8(3)
C13 C14 C15 C16 178.9(2)
C14 C15 C16 C17 0.9(4)
C15 C16 C17 C18 -0.2(4)
C16 C17 C18 C19 -0.6(4)
C17 C18 C19 O1 179.1(2)
C17 C18 C19 C14 0.6(3)
C15 C14 C19 O1 -178.26(19)
C13 C14 C19 O1 2.0(3)
C15 C14 C19 C18 0.1(3)
C13 C14 C19 C18 -179.68(19)
C12 C13 N1 N2 -0.2(2)
C14 C13 N1 N2 178.16(18)
C12 C13 N1 Ru1 171.78(15)
C14 C13 N1 Ru1 -9.9(3)
C12 C11 N2 N1 0.6(3)
C13 N1 N2 C11 -0.2(3)
Ru1 N1 N2 C11 -172.75(16)
C18 C19 O1 Ru1 150.77(15)
C14 C19 O1 Ru1 -30.9(3)
C19 O1 Ru1 N1 29.71(15)
C19 O1 Ru1 C1 -51.29(16)
C19 O1 Ru1 C7 175.96(17)
C19 O1 Ru1 C9 110.36(17)
C19 O1 Ru1 C4 -116.10(16)
C19 O1 Ru1 C2 -85.72(16)
C19 O1 Ru1 C8 142.95(16)
C19 O1 Ru1 Cl1 44.7(4)
C13 N1 Ru1 O1 -10.34(17)
N2 N1 Ru1 O1 160.50(16)
C13 N1 Ru1 C1 85.77(18)
N2 N1 Ru1 C1 -103.40(17)
C13 N1 Ru1 C7 -78.6(2)
N2 N1 Ru1 C7 92.2(2)
C13 N1 Ru1 C9 -91.96(18)
N2 N1 Ru1 C9 78.88(17)
C13 N1 Ru1 C4 97.5(2)
N2 N1 Ru1 C4 -91.7(2)
C13 N1 Ru1 C2 70.54(19)
N2 N1 Ru1 C2 -118.62(16)
C13 N1 Ru1 C8 -105.56(18)
N2 N1 Ru1 C8 65.27(18)
C13 N1 Ru1 Cl1 171.57(17)
N2 N1 Ru1 Cl1 -17.60(16)
C2 C1 Ru1 O1 -71.15(14)
C2 C1 Ru1 N1 -156.30(15)
C2 C1 Ru1 C7 11.1(2)
C2 C1 Ru1 C9 -149.2(3)
C2 C1 Ru1 C4 31.13(13)
C2 C1 Ru1 C8 58.4(3)
C2 C1 Ru1 Cl1 116.19(13)
C8 C7 Ru1 O1 -114.31(14)
C6 C7 Ru1 O1 124.6(2)
C8 C7 Ru1 N1 -44.4(2)
C6 C7 Ru1 N1 -165.52(17)
C8 C7 Ru1 C1 156.96(14)
C6 C7 Ru1 C1 35.9(2)
C8 C7 Ru1 C9 -29.82(14)
C6 C7 Ru1 C9 -150.9(2)
C8 C7 Ru1 C4 137.97(15)
C6 C7 Ru1 C4 16.87(19)
C8 C7 Ru1 C2 163.60(14)
C6 C7 Ru1 C2 42.5(2)
C6 C7 Ru1 C8 -121.1(3)
C8 C7 Ru1 Cl1 59.99(13)
C6 C7 Ru1 Cl1 -61.1(2)
C8 C9 Ru1 O1 114.10(16)
C8 C9 Ru1 N1 -158.42(16)
C8 C9 Ru1 C1 -165.5(3)
C8 C9 Ru1 C7 30.26(15)
C8 C9 Ru1 C4 14.0(2)
C8 C9 Ru1 C2 67.6(3)
C8 C9 Ru1 Cl1 -72.64(15)
C2 C4 Ru1 O1 58.30(13)
C5 C4 Ru1 O1 -61.9(2)
C2 C4 Ru1 N1 -44.2(2)
C5 C4 Ru1 N1 -164.34(16)
C2 C4 Ru1 C1 -31.30(13)
C5 C4 Ru1 C1 -151.5(2)
C2 C4 Ru1 C7 133.38(15)
C5 C4 Ru1 C7 13.20(18)
C2 C4 Ru1 C9 148.86(15)
C5 C4 Ru1 C9 28.7(3)
C5 C4 Ru1 C2 -120.2(2)
C2 C4 Ru1 C8 157.13(13)
C5 C4 Ru1 C8 37.0(2)
C2 C4 Ru1 Cl1 -119.27(13)
C5 C4 Ru1 Cl1 120.55(19)
C1 C2 Ru1 O1 108.49(14)
C4 C2 Ru1 O1 -123.58(13)
C3 C2 Ru1 O1 -5.99(18)
C1 C2 Ru1 N1 25.94(16)
C4 C2 Ru1 N1 153.88(13)
C3 C2 Ru1 N1 -88.53(19)
C4 C2 Ru1 C1 127.9(2)
C3 C2 Ru1 C1 -114.5(2)
C1 C2 Ru1 C7 -171.82(14)
C4 C2 Ru1 C7 -43.89(14)
C3 C2 Ru1 C7 73.70(19)
C1 C2 Ru1 C9 154.6(2)
C4 C2 Ru1 C9 -77.4(3)
C3 C2 Ru1 C9 40.1(3)
C1 C2 Ru1 C4 -127.9(2)
C3 C2 Ru1 C4 117.6(2)
C1 C2 Ru1 C8 -158.84(14)
C4 C2 Ru1 C8 -30.90(17)
C3 C2 Ru1 C8 86.7(2)
C1 C2 Ru1 Cl1 -65.81(14)
C4 C2 Ru1 Cl1 62.13(13)
C3 C2 Ru1 Cl1 179.72(17)
C9 C8 Ru1 O1 -65.15(16)
C7 C8 Ru1 O1 64.80(14)
C10 C8 Ru1 O1 -177.5(2)
C9 C8 Ru1 N1 23.28(18)
C7 C8 Ru1 N1 153.23(13)
C10 C8 Ru1 N1 -89.0(2)
C9 C8 Ru1 C1 165.5(3)
C7 C8 Ru1 C1 -64.6(3)
C10 C8 Ru1 C1 53.1(4)
C9 C8 Ru1 C7 -129.9(2)
C10 C8 Ru1 C7 117.7(3)
C7 C8 Ru1 C9 129.9(2)
C10 C8 Ru1 C9 -112.3(3)
C9 C8 Ru1 C4 -169.87(16)
C7 C8 Ru1 C4 -39.92(15)
C10 C8 Ru1 C4 77.8(2)
C9 C8 Ru1 C2 -151.98(16)
C7 C8 Ru1 C2 -22.03(18)
C10 C8 Ru1 C2 95.7(3)
C9 C8 Ru1 Cl1 107.54(15)
C7 C8 Ru1 Cl1 -122.51(13)
C10 C8 Ru1 Cl1 -4.8(2)
